data_4305682
loop_
_publ_author_name
'Philip W. Miller'
'Mark Nieuwenhuyzen'
'Jonathan P. H. Charmant'
'Stuart L. James'

_publ_section_title
;
The Cyclic "Silver-Diphos" Motif [Ag2(\m-diphosphine)2]2+ as a Synthon
for Building up Larger Structures
;
_journal_name_full 'Inorganic Chemistry'
_journal_page_first 8367
_journal_page_last 8379
_journal_paper_doi 10.1021/ic800664f
_journal_volume 47
_journal_year 2008
_chemical_formula_sum 'C31 H24 Ag F3 O3 P2 S'
_chemical_formula_weight 703.37
_chemical_name_systematic
; 
 ? 
;
_space_group_IT_number 2
_symmetry_cell_setting triclinic
_symmetry_space_group_name_Hall '-P 1'
_symmetry_space_group_name_H-M 'P -1'
_atom_sites_solution_hydrogens geom
_atom_sites_solution_primary direct
_atom_sites_solution_secondary difmap
_audit_creation_method SHELXL-97
_cell_angle_alpha 61.696(3)
_cell_angle_beta 81.547(4)
_cell_angle_gamma 69.754(4)
_cell_formula_units_Z 2
_cell_length_a 11.874(2)
_cell_length_b 12.055(2)
_cell_length_c 12.337(2)
_cell_measurement_temperature 153(2)
_cell_volume 1458.4(4)
_computing_cell_refinement 'Bruker SMART'
_computing_data_collection 'Bruker SMART'
_computing_data_reduction 'Bruker SHELXTL'
_computing_molecular_graphics 'Bruker SHELXTL'
_computing_publication_material 'Bruker SHELXTL'
_computing_structure_refinement 'SHELXL-97 (Sheldrick, 1997)'
_computing_structure_solution 'SHELXS-97 (Sheldrick, 1990)'
_diffrn_ambient_temperature 153(2)
_diffrn_measured_fraction_theta_full 0.873
_diffrn_measured_fraction_theta_max 0.873
_diffrn_measurement_device_type 'CCD area detector'
_diffrn_measurement_method 'phi and omega scans'
_diffrn_radiation_monochromator graphite
_diffrn_radiation_source 'fine-focus sealed tube'
_diffrn_radiation_type MoK\a
_diffrn_radiation_wavelength 0.71073
_diffrn_reflns_av_R_equivalents 0.0661
_diffrn_reflns_av_sigmaI/netI 0.1218
_diffrn_reflns_limit_h_max 15
_diffrn_reflns_limit_h_min -15
_diffrn_reflns_limit_k_max 15
_diffrn_reflns_limit_k_min -15
_diffrn_reflns_limit_l_max 16
_diffrn_reflns_limit_l_min -16
_diffrn_reflns_number 17192
_diffrn_reflns_theta_full 28.76
_diffrn_reflns_theta_max 28.76
_diffrn_reflns_theta_min 1.83
_exptl_absorpt_coefficient_mu 0.924
_exptl_absorpt_correction_T_max 0.8588
_exptl_absorpt_correction_T_min 0.7691
_exptl_absorpt_correction_type empirical
_exptl_absorpt_process_details SADABS
_exptl_crystal_colour colourless
_exptl_crystal_density_diffrn 1.602
_exptl_crystal_density_meas ?
_exptl_crystal_density_method 'not measured'
_exptl_crystal_description block
_exptl_crystal_F_000 708
_exptl_crystal_size_max 0.30
_exptl_crystal_size_mid 0.22
_exptl_crystal_size_min 0.17
_refine_diff_density_max 0.630
_refine_diff_density_min -1.265
_refine_diff_density_rms 0.243
_refine_ls_extinction_method none
_refine_ls_goodness_of_fit_ref 0.919
_refine_ls_hydrogen_treatment fixed
_refine_ls_matrix_type full
_refine_ls_number_parameters 370
_refine_ls_number_reflns 6607
_refine_ls_number_restraints 0
_refine_ls_restrained_S_all 0.919
_refine_ls_R_factor_all 0.0991
_refine_ls_R_factor_gt 0.0492
_refine_ls_shift/su_max 0.000
_refine_ls_shift/su_mean 0.000
_refine_ls_structure_factor_coef Fsqd
_refine_ls_weighting_details 'calc w=1/[\s^2^(Fo^2^)+(0.0746P)^2^+0.0000P] where P=(Fo^2^+2Fc^2^)/3'
_refine_ls_weighting_scheme calc
_refine_ls_wR_factor_gt 0.1071
_refine_ls_wR_factor_ref 0.1553
_reflns_number_gt 3840
_reflns_number_total 6607
_reflns_threshold_expression >2sigma(I)
_cod_data_source_file ic800664f-file002_4.cif
_cod_data_source_block pm2336m
_cod_depositor_comments
;
The following automatic conversions were performed:
'_symmetry_cell_setting' value 'Triclinic' changed to 'triclinic'
according to '/home/saulius/struct/CIF-dictionaries/cif_core.dic'
dictionary named 'cif_core.dic' version 2.4.1 from 2010-06-29.

Automatic conversion script
Id: cif_fix_enum 1527 2010-12-29 10:47:43Z saulius 

The following automatic conversions were performed:

'_exptl_crystal_density_meas' value 'not_measured' was changed to '?'
- the value is perceived as not measured.

Automatic conversion script
Id: cif_fix_values 3008 2015-01-20 13:52:24Z robertas 
;
_cod_original_cell_volume 1458.5(5)
_cod_database_code 4305682

loop_
_symmetry_equiv_pos_as_xyz
'x, y, z'
'-x, -y, -z'

loop_
_atom_site_label
_atom_site_type_symbol
_atom_site_fract_x
_atom_site_fract_y
_atom_site_fract_z
_atom_site_U_iso_or_equiv
_atom_site_adp_type
_atom_site_occupancy
_atom_site_symmetry_multiplicity
_atom_site_calc_flag
_atom_site_refinement_flags
_atom_site_disorder_assembly
_atom_site_disorder_group
Ag1 Ag 0.78480(4) 0.52004(4) 0.55175(4) 0.02984(16) Uani 1 1 d . . .
P1 P 0.78119(13) 0.58436(14) 0.71115(13) 0.0241(3) Uani 1 1 d . . .
C11A C 0.6401(5) 0.6977(5) 0.7296(5) 0.0254(12) Uani 1 1 d . . .
C12A C 0.5642(5) 0.7832(5) 0.6272(5) 0.0292(13) Uani 1 1 d . . .
H12A H 0.5861 0.7802 0.5511 0.035 Uiso 1 1 calc R . .
C13A C 0.4582(6) 0.8717(6) 0.6354(6) 0.0371(15) Uani 1 1 d . . .
H13A H 0.4067 0.9295 0.5649 0.044 Uiso 1 1 calc R . .
C14A C 0.4253(6) 0.8784(6) 0.7428(7) 0.0418(17) Uani 1 1 d . . .
H14A H 0.3511 0.9396 0.7476 0.050 Uiso 1 1 calc R . .
C15A C 0.5001(6) 0.7960(6) 0.8444(6) 0.0374(15) Uani 1 1 d . . .
H15A H 0.4781 0.8021 0.9191 0.045 Uiso 1 1 calc R . .
C16A C 0.6069(6) 0.7043(6) 0.8391(5) 0.0338(14) Uani 1 1 d . . .
H16A H 0.6573 0.6461 0.9104 0.041 Uiso 1 1 calc R . .
C11B C 0.8266(5) 0.4456(5) 0.8632(5) 0.0256(12) Uani 1 1 d . . .
C12B C 0.8065(5) 0.3283(5) 0.8914(5) 0.0317(14) Uani 1 1 d . . .
H12B H 0.7723 0.3218 0.8304 0.038 Uiso 1 1 calc R . .
C13B C 0.8352(6) 0.2208(6) 1.0064(6) 0.0380(16) Uani 1 1 d . . .
H13B H 0.8193 0.1416 1.0251 0.046 Uiso 1 1 calc R . .
C14B C 0.8867(6) 0.2291(6) 1.0934(6) 0.0377(15) Uani 1 1 d . . .
H14B H 0.9071 0.1552 1.1726 0.045 Uiso 1 1 calc R . .
C15B C 0.9091(6) 0.3447(6) 1.0665(5) 0.0366(15) Uani 1 1 d . . .
H15B H 0.9453 0.3497 1.1271 0.044 Uiso 1 1 calc R . .
C16B C 0.8793(5) 0.4514(6) 0.9531(5) 0.0329(14) Uani 1 1 d . . .
H16B H 0.8946 0.5306 0.9354 0.040 Uiso 1 1 calc R . .
C11C C 0.8871(5) 0.6759(5) 0.6730(5) 0.0227(12) Uani 1 1 d . . .
C12C C 0.9976(5) 0.6256(5) 0.6289(5) 0.0232(12) Uani 1 1 d . . .
H12C H 1.0165 0.5433 0.6271 0.028 Uiso 1 1 calc R . .
C13C C 1.0809(5) 0.6942(5) 0.5874(5) 0.0228(12) Uani 1 1 d . . .
C14C C 1.0526(5) 0.8148(5) 0.5908(5) 0.0268(13) Uani 1 1 d . . .
H14C H 1.1084 0.8628 0.5629 0.032 Uiso 1 1 calc R . .
C15C C 0.9427(5) 0.8643(5) 0.6349(5) 0.0273(13) Uani 1 1 d . . .
H15C H 0.9238 0.9461 0.6378 0.033 Uiso 1 1 calc R . .
C16C C 0.8595(5) 0.7957(5) 0.6752(5) 0.0279(13) Uani 1 1 d . . .
H16C H 0.7839 0.8313 0.7041 0.034 Uiso 1 1 calc R . .
P2 P 0.77793(13) 0.37677(14) 0.47016(13) 0.0243(3) Uani 1 1 d . . .
C21A C 0.6694(5) 0.4455(5) 0.3469(5) 0.0249(12) Uani 1 1 d . . .
C22A C 0.6793(5) 0.3916(6) 0.2680(5) 0.0324(14) Uani 1 1 d . . .
H22A H 0.7444 0.3142 0.2781 0.039 Uiso 1 1 calc R . .
C23A C 0.5957(6) 0.4486(6) 0.1745(6) 0.0365(15) Uani 1 1 d . . .
H23A H 0.6041 0.4114 0.1198 0.044 Uiso 1 1 calc R . .
C24A C 0.5024(6) 0.5568(7) 0.1609(6) 0.0387(16) Uani 1 1 d . . .
H24A H 0.4439 0.5943 0.0977 0.046 Uiso 1 1 calc R . .
C25A C 0.4906(6) 0.6140(7) 0.2376(6) 0.0482(19) Uani 1 1 d . . .
H25A H 0.4248 0.6912 0.2265 0.058 Uiso 1 1 calc R . .
C26A C 0.5747(6) 0.5587(6) 0.3304(6) 0.0421(17) Uani 1 1 d . . .
H26A H 0.5674 0.5983 0.3828 0.051 Uiso 1 1 calc R . .
C21B C 0.7422(5) 0.2337(5) 0.5919(5) 0.0249(12) Uani 1 1 d . . .
C22B C 0.8128(5) 0.1583(6) 0.6992(5) 0.0318(14) Uani 1 1 d . . .
H22B H 0.8824 0.1781 0.7033 0.038 Uiso 1 1 calc R . .
C23B C 0.7842(6) 0.0562(6) 0.7991(5) 0.0380(16) Uani 1 1 d . . .
H23B H 0.8341 0.0054 0.8710 0.046 Uiso 1 1 calc R . .
C24B C 0.6821(7) 0.0273(6) 0.7948(6) 0.0432(17) Uani 1 1 d . . .
H24B H 0.6610 -0.0424 0.8643 0.052 Uiso 1 1 calc R . .
C25B C 0.6124(6) 0.0994(6) 0.6905(6) 0.0387(16) Uani 1 1 d . . .
H25B H 0.5429 0.0790 0.6874 0.046 Uiso 1 1 calc R . .
C26B C 0.6410(6) 0.2012(6) 0.5896(6) 0.0329(14) Uani 1 1 d . . .
H26B H 0.5914 0.2499 0.5175 0.040 Uiso 1 1 calc R . .
F11 F 0.7974(5) 0.6894(5) 0.1845(4) 0.0842(16) Uani 1 1 d . . .
F12 F 0.8967(4) 0.8222(5) 0.0909(4) 0.0900(18) Uani 1 1 d . . .
F13 F 0.7118(4) 0.9001(5) 0.1212(4) 0.0816(16) Uani 1 1 d . . .
C1S C 0.8116(7) 0.7991(8) 0.1711(6) 0.052(2) Uani 1 1 d . . .
S1 S 0.84817(15) 0.78395(14) 0.31651(15) 0.0356(4) Uani 1 1 d . . .
O11 O 0.8675(4) 0.9063(4) 0.2844(5) 0.0564(14) Uani 1 1 d . . .
O12 O 0.9526(4) 0.6686(4) 0.3600(4) 0.0494(13) Uani 1 1 d . . .
O13 O 0.7415(4) 0.7649(4) 0.3862(4) 0.0486(12) Uani 1 1 d . . .

loop_
_atom_site_aniso_label
_atom_site_aniso_U_11
_atom_site_aniso_U_22
_atom_site_aniso_U_33
_atom_site_aniso_U_23
_atom_site_aniso_U_13
_atom_site_aniso_U_12
Ag1 0.0339(3) 0.0296(3) 0.0297(3) -0.0157(2) 0.0042(2) -0.0125(2)
P1 0.0250(8) 0.0229(7) 0.0228(8) -0.0101(6) 0.0039(6) -0.0076(6)
C11A 0.023(3) 0.023(3) 0.027(3) -0.011(3) 0.003(2) -0.007(2)
C12A 0.029(3) 0.026(3) 0.031(3) -0.011(3) 0.002(3) -0.011(3)
C13A 0.031(4) 0.027(3) 0.045(4) -0.011(3) 0.003(3) -0.009(3)
C14A 0.030(4) 0.024(3) 0.065(5) -0.018(3) 0.012(3) -0.009(3)
C15A 0.040(4) 0.034(3) 0.046(4) -0.024(3) 0.013(3) -0.016(3)
C16A 0.040(4) 0.034(3) 0.028(3) -0.014(3) 0.006(3) -0.015(3)
C11B 0.022(3) 0.026(3) 0.026(3) -0.009(3) 0.008(2) -0.011(2)
C12B 0.039(4) 0.026(3) 0.030(3) -0.011(3) 0.002(3) -0.015(3)
C13B 0.049(4) 0.027(3) 0.037(4) -0.011(3) 0.006(3) -0.018(3)
C14B 0.038(4) 0.033(3) 0.029(3) -0.008(3) 0.003(3) -0.006(3)
C15B 0.045(4) 0.041(4) 0.026(3) -0.011(3) 0.003(3) -0.023(3)
C16B 0.039(4) 0.031(3) 0.031(3) -0.013(3) 0.003(3) -0.016(3)
C11C 0.027(3) 0.019(3) 0.020(3) -0.007(2) 0.005(2) -0.010(2)
C12C 0.027(3) 0.017(3) 0.025(3) -0.010(2) 0.002(2) -0.006(2)
C13C 0.027(3) 0.017(3) 0.019(3) -0.004(2) 0.003(2) -0.008(2)
C14C 0.030(3) 0.024(3) 0.026(3) -0.011(3) 0.004(3) -0.010(3)
C15C 0.036(4) 0.011(3) 0.030(3) -0.007(2) 0.005(3) -0.007(2)
C16C 0.027(3) 0.028(3) 0.027(3) -0.017(3) 0.008(3) -0.004(3)
P2 0.0268(8) 0.0222(7) 0.0242(8) -0.0103(6) 0.0047(6) -0.0099(6)
C21A 0.030(3) 0.021(3) 0.022(3) -0.010(2) 0.009(2) -0.009(2)
C22A 0.034(4) 0.032(3) 0.035(3) -0.018(3) 0.004(3) -0.010(3)
C23A 0.039(4) 0.044(4) 0.029(3) -0.018(3) 0.003(3) -0.016(3)
C24A 0.032(4) 0.053(4) 0.030(3) -0.014(3) 0.000(3) -0.019(3)
C25A 0.030(4) 0.052(4) 0.052(4) -0.027(4) -0.010(3) 0.008(3)
C26A 0.037(4) 0.043(4) 0.046(4) -0.026(3) -0.004(3) -0.002(3)
C21B 0.027(3) 0.023(3) 0.024(3) -0.013(2) 0.006(2) -0.006(2)
C22B 0.032(4) 0.028(3) 0.033(3) -0.016(3) 0.008(3) -0.008(3)
C23B 0.051(4) 0.028(3) 0.025(3) -0.010(3) -0.003(3) -0.003(3)
C24B 0.062(5) 0.027(3) 0.038(4) -0.013(3) 0.016(4) -0.021(3)
C25B 0.050(4) 0.037(4) 0.038(4) -0.018(3) 0.011(3) -0.028(3)
C26B 0.036(4) 0.036(3) 0.032(3) -0.018(3) 0.008(3) -0.016(3)
F11 0.114(4) 0.093(4) 0.062(3) -0.043(3) -0.015(3) -0.033(3)
F12 0.072(3) 0.105(4) 0.035(3) -0.012(3) 0.022(2) 0.001(3)
F13 0.059(3) 0.097(4) 0.041(3) -0.020(3) -0.018(2) 0.020(3)
C1S 0.050(5) 0.052(5) 0.032(4) -0.006(4) -0.001(4) -0.008(4)
S1 0.0415(10) 0.0228(8) 0.0324(9) -0.0066(7) -0.0004(7) -0.0071(7)
O11 0.051(3) 0.027(2) 0.080(4) -0.015(2) 0.000(3) -0.013(2)
O12 0.059(3) 0.027(2) 0.048(3) -0.013(2) -0.021(2) 0.004(2)
O13 0.060(3) 0.049(3) 0.035(3) -0.016(2) 0.020(2) -0.027(3)

loop_
_atom_type_symbol
_atom_type_description
_atom_type_scat_dispersion_real
_atom_type_scat_dispersion_imag
_atom_type_scat_source
C C 0.0033 0.0016 'International Tables Vol C Tables 4.2.6.8 and 6.1.1.4'
H H 0.0000 0.0000 'International Tables Vol C Tables 4.2.6.8 and 6.1.1.4'
O O 0.0106 0.0060 'International Tables Vol C Tables 4.2.6.8 and 6.1.1.4'
F F 0.0171 0.0103 'International Tables Vol C Tables 4.2.6.8 and 6.1.1.4'
P P 0.1023 0.0942 'International Tables Vol C Tables 4.2.6.8 and 6.1.1.4'
S S 0.1246 0.1234 'International Tables Vol C Tables 4.2.6.8 and 6.1.1.4'
Ag Ag -0.8971 1.1015 'International Tables Vol C Tables 4.2.6.8 and 6.1.1.4'

loop_
_geom_angle_atom_site_label_1
_geom_angle_atom_site_label_2
_geom_angle_atom_site_label_3
_geom_angle
_geom_angle_site_symmetry_1
_geom_angle_site_symmetry_3
_geom_angle_publ_flag
P2 Ag1 P1 155.80(5) . . ?
P2 Ag1 O13 112.82(11) . . ?
P1 Ag1 O13 90.22(11) . . ?
C11B P1 C11C 105.9(3) . . ?
C11B P1 C11A 106.6(3) . . ?
C11C P1 C11A 103.6(2) . . ?
C11B P1 Ag1 114.31(19) . . ?
C11C P1 Ag1 108.78(18) . . ?
C11A P1 Ag1 116.67(19) . . ?
C16A C11A C12A 119.0(5) . . ?
C16A C11A P1 123.3(4) . . ?
C12A C11A P1 117.8(4) . . ?
C13A C12A C11A 120.2(6) . . ?
C14A C13A C12A 121.0(6) . . ?
C13A C14A C15A 119.6(6) . . ?
C14A C15A C16A 120.6(6) . . ?
C11A C16A C15A 119.6(6) . . ?
C12B C11B C16B 118.3(5) . . ?
C12B C11B P1 118.2(4) . . ?
C16B C11B P1 123.5(4) . . ?
C13B C12B C11B 121.1(6) . . ?
C14B C13B C12B 119.5(6) . . ?
C13B C14B C15B 120.3(6) . . ?
C16B C15B C14B 120.1(6) . . ?
C15B C16B C11B 120.7(6) . . ?
C16C C11C C12C 119.5(5) . . ?
C16C C11C P1 123.7(4) . . ?
C12C C11C P1 116.6(4) . . ?
C11C C12C C13C 121.1(5) . . ?
C12C C13C C14C 119.1(5) . . ?
C12C C13C P2 118.4(4) . 2_766 ?
C14C C13C P2 122.5(4) . 2_766 ?
C15C C14C C13C 119.7(5) . . ?
C14C C15C C16C 120.9(5) . . ?
C11C C16C C15C 119.9(5) . . ?
C21B P2 C13C 104.0(2) . 2_766 ?
C21B P2 C21A 105.5(3) . . ?
C13C P2 C21A 104.6(2) 2_766 . ?
C21B P2 Ag1 109.35(18) . . ?
C13C P2 Ag1 114.87(18) 2_766 . ?
C21A P2 Ag1 117.40(18) . . ?
C22A C21A C26A 118.9(6) . . ?
C22A C21A P2 122.9(4) . . ?
C26A C21A P2 118.2(4) . . ?
C23A C22A C21A 120.8(6) . . ?
C24A C23A C22A 119.9(6) . . ?
C23A C24A C25A 120.8(6) . . ?
C26A C25A C24A 119.7(6) . . ?
C25A C26A C21A 119.9(6) . . ?
C22B C21B C26B 117.4(5) . . ?
C22B C21B P2 118.6(4) . . ?
C26B C21B P2 123.6(4) . . ?
C23B C22B C21B 121.6(6) . . ?
C22B C23B C24B 119.8(6) . . ?
C25B C24B C23B 119.6(6) . . ?
C24B C25B C26B 121.0(6) . . ?
C25B C26B C21B 120.7(6) . . ?
F12 C1S F11 106.5(7) . . ?
F12 C1S F13 107.0(6) . . ?
F11 C1S F13 109.0(7) . . ?
F12 C1S S1 111.8(6) . . ?
F11 C1S S1 111.9(5) . . ?
F13 C1S S1 110.5(5) . . ?
O11 S1 O12 115.3(3) . . ?
O11 S1 O13 115.5(3) . . ?
O12 S1 O13 114.1(3) . . ?
O11 S1 C1S 104.6(3) . . ?
O12 S1 C1S 103.3(3) . . ?
O13 S1 C1S 101.6(3) . . ?
S1 O13 Ag1 110.3(2) . . ?

loop_
_geom_bond_atom_site_label_1
_geom_bond_atom_site_label_2
_geom_bond_distance
_geom_bond_site_symmetry_2
_geom_bond_publ_flag
Ag1 P2 2.4027(15) . ?
Ag1 P1 2.4225(15) . ?
Ag1 O13 2.586(4) . ?
P1 C11B 1.818(6) . ?
P1 C11C 1.820(6) . ?
P1 C11A 1.823(6) . ?
C11A C16A 1.382(8) . ?
C11A C12A 1.389(8) . ?
C12A C13A 1.368(8) . ?
C13A C14A 1.356(9) . ?
C14A C15A 1.371(9) . ?
C15A C16A 1.382(8) . ?
C11B C12B 1.387(7) . ?
C11B C16B 1.391(8) . ?
C12B C13B 1.379(8) . ?
C13B C14B 1.369(9) . ?
C14B C15B 1.384(8) . ?
C15B C16B 1.364(8) . ?
C11C C16C 1.378(7) . ?
C11C C12C 1.392(7) . ?
C12C C13C 1.393(7) . ?
C13C C14C 1.394(7) . ?
C13C P2 1.811(6) 2_766 ?
C14C C15C 1.384(8) . ?
C15C C16C 1.393(8) . ?
P2 C21B 1.809(6) . ?
P2 C13C 1.811(6) 2_766 ?
P2 C21A 1.817(6) . ?
C21A C22A 1.378(8) . ?
C21A C26A 1.381(8) . ?
C22A C23A 1.378(8) . ?
C23A C24A 1.343(8) . ?
C24A C25A 1.380(9) . ?
C25A C26A 1.380(9) . ?
C21B C22B 1.392(8) . ?
C21B C26B 1.395(8) . ?
C22B C23B 1.369(8) . ?
C23B C24B 1.386(9) . ?
C24B C25B 1.361(9) . ?
C25B C26B 1.373(8) . ?
F11 C1S 1.320(9) . ?
F12 C1S 1.310(8) . ?
F13 C1S 1.331(8) . ?
C1S S1 1.818(8) . ?
S1 O11 1.428(5) . ?
S1 O12 1.433(4) . ?
S1 O13 1.446(5) . ?
